data_4032401
loop_
_publ_author_name
'Maier, Luk\'a\<s'
'Khirsariya, Prashant'
'Hylse, Ond\<rej'
'Adla, Santosh Kumar'
'\<Cernov\'a, Lenka'
'Poljak, Michal'
'Kraj\<covi\<cov\'a, So\<na'
'Weis, Erik'
'Dr\'apela, Stanislav'
'Sou\<cek, Karel'
'Paruch, Kamil'

_publ_section_title
;
 Diastereoselective Flexible Synthesis of Carbocyclic C-Nucleosides.
;
_journal_issue 7
_journal_name_full 'The Journal of organic chemistry'
_journal_page_first 3382
_journal_page_last 3402
_journal_paper_doi 10.1021/acs.joc.6b02594
_journal_volume 82
_journal_year 2017
_chemical_formula_sum 'C10 H16 N2 O3'
_chemical_formula_weight 212.25
_space_group_crystal_system triclinic
_space_group_IT_number 2
_space_group_name_Hall '-P 1'
_space_group_name_H-M_alt 'P -1'
_symmetry_space_group_name_Hall '-P 1'
_symmetry_space_group_name_H-M 'P -1'
_atom_sites_solution_hydrogens mixed
_audit_creation_method
;
by MiB
;
_cell_angle_alpha 80.466(4)
_cell_angle_beta 79.403(4)
_cell_angle_gamma 77.127(4)
_cell_formula_units_Z 2
_cell_length_a 7.2069(4)
_cell_length_b 7.7420(3)
_cell_length_c 9.5826(4)
_cell_measurement_reflns_used 3894
_cell_measurement_temperature 120(2)
_cell_measurement_theta_max 29.7400
_cell_measurement_theta_min 2.1580
_cell_volume 507.99(4)
_computing_cell_refinement
;
CrysAlisPro, Agilent Technologies,
Version 1.171.37.35 (release 13-08-2014 CrysAlis171 .NET)
(compiled Aug 13 2014,18:06:01)
;
_computing_data_collection
;
CrystalClear-SM Expert 2.0 r15 (Rigaku, 2011)
;
_computing_data_reduction
;
CrysAlisPro, Agilent Technologies,
Version 1.171.37.35 (release 13-08-2014 CrysAlis171 .NET)
(compiled Aug 13 2014,18:06:01)
;
_computing_structure_refinement 'SHELXL-2014/7 (Sheldrick, 2014)'
_diffrn_ambient_temperature 120(2)
_diffrn_measured_fraction_theta_full 0.999
_diffrn_measured_fraction_theta_max 0.998
_diffrn_measurement_device_type 'AFC11 (Right): Eulerian 3 circle'
_diffrn_measurement_method 'Profile data from \w-scans'
_diffrn_radiation_type 'Molybdenum K\a'
_diffrn_radiation_wavelength 0.71075
_diffrn_reflns_av_R_equivalents 0.0178
_diffrn_reflns_av_unetI/netI 0.0201
_diffrn_reflns_Laue_measured_fraction_full 0.999
_diffrn_reflns_Laue_measured_fraction_max 0.998
_diffrn_reflns_limit_h_max 8
_diffrn_reflns_limit_h_min -8
_diffrn_reflns_limit_k_max 9
_diffrn_reflns_limit_k_min -9
_diffrn_reflns_limit_l_max 11
_diffrn_reflns_limit_l_min -11
_diffrn_reflns_number 4995
_diffrn_reflns_point_group_measured_fraction_full 0.999
_diffrn_reflns_point_group_measured_fraction_max 0.998
_diffrn_reflns_theta_full 25.242
_diffrn_reflns_theta_max 25.680
_diffrn_reflns_theta_min 2.181
_diffrn_source 'Rotating Anode MicroMax-007HF DW 1.2 kW'
_diffrn_standards_decay_% 0(infinity)
_diffrn_standards_interval_count infinity
_diffrn_standards_number 0
_exptl_absorpt_coefficient_mu 0.103
_exptl_absorpt_correction_T_max 1.00000
_exptl_absorpt_correction_T_min 0.96543
_exptl_absorpt_correction_type multi-scan
_exptl_absorpt_process_details
;
CrysAlisPro, Agilent Technologies,
Version 1.171.37.35 (release 13-08-2014 CrysAlis171 .NET)
(compiled Aug 13 2014,18:06:01)
Empirical absorption correction using spherical harmonics,
 implemented in SCALE3 ABSPACK scaling algorithm.
;
_exptl_crystal_colour colourless
_exptl_crystal_density_diffrn 1.388
_exptl_crystal_description block
_exptl_crystal_F_000 228
_exptl_crystal_size_max 0.150
_exptl_crystal_size_mid 0.060
_exptl_crystal_size_min 0.060
_refine_diff_density_max 0.383
_refine_diff_density_min -0.210
_refine_diff_density_rms 0.047
_refine_ls_extinction_method none
_refine_ls_goodness_of_fit_ref 1.035
_refine_ls_hydrogen_treatment mixed
_refine_ls_matrix_type full
_refine_ls_number_parameters 146
_refine_ls_number_reflns 1929
_refine_ls_number_restraints 3
_refine_ls_restrained_S_all 1.036
_refine_ls_R_factor_all 0.0455
_refine_ls_R_factor_gt 0.0409
_refine_ls_shift/su_max 0.000
_refine_ls_shift/su_mean 0.000
_refine_ls_structure_factor_coef Fsqd
_refine_ls_weighting_details 'w=1/[\s^2^(Fo^2^)+(0.0423P)^2^+0.4153P] where P=(Fo^2^+2Fc^2^)/3'
_refine_ls_weighting_scheme calc
_refine_ls_wR_factor_gt 0.0995
_refine_ls_wR_factor_ref 0.1027
_reflns_Friedel_coverage 0.000
_reflns_number_gt 1757
_reflns_number_total 1929
_reflns_threshold_expression 'I > 2\s(I)'
_cod_data_source_file jo6b02594_si_003.cif
_cod_data_source_block Prashant_PK-04-67
_cod_depositor_comments 'Adding full bibliography for 4032399--4032401.cif.'
_cod_database_code 4032401
_shelx_shelxl_version_number 2014/7
_shelx_space_group_comment
;
The symmetry employed for this shelxl refinement is uniquely defined
by the following loop, which should always be used as a source of
symmetry information in preference to the above space-group names.
They are only intended as comments.
;
_shelx_estimated_absorpt_t_min 0.985
_shelx_estimated_absorpt_t_max 0.994

loop_
_space_group_symop_operation_xyz
'x, y, z'
'-x, -y, -z'

loop_
_atom_site_label
_atom_site_type_symbol
_atom_site_fract_x
_atom_site_fract_y
_atom_site_fract_z
_atom_site_U_iso_or_equiv
_atom_site_adp_type
_atom_site_occupancy
_atom_site_site_symmetry_order
_atom_site_calc_flag
_atom_site_refinement_flags_posn
_atom_site_refinement_flags_adp
O1 O 0.82904(17) 0.00267(14) 0.37274(12) 0.0219(3) Uani 1 1 d D .
H1O H 0.811(3) -0.061(3) 0.313(2) 0.033 Uiso 1 1 d D U
O2 O 0.85551(18) 0.24764(15) 0.54167(12) 0.0232(3) Uani 1 1 d D .
H2O H 0.940(3) 0.150(2) 0.561(2) 0.035 Uiso 1 1 d D U
O3 O 0.81748(18) 0.76619(15) 0.19629(13) 0.0233(3) Uani 1 1 d D .
H3O H 0.780(3) 0.773(3) 0.1212(19) 0.035 Uiso 1 1 d D U
N1 N 0.31540(19) 0.05895(17) 0.15268(14) 0.0174(3) Uani 1 1 d . .
N2 N 0.2898(2) 0.21977(18) 0.07151(15) 0.0207(3) Uani 1 1 d . .
C1 C 0.5808(2) 0.2806(2) 0.33688(16) 0.0175(3) Uani 1 1 d . .
H1 H 0.5255 0.2561 0.4401 0.021 Uiso 1 1 calc R U
C2 C 0.7934(2) 0.1861(2) 0.31553(16) 0.0178(3) Uani 1 1 d . .
H2 H 0.8452 0.1981 0.2109 0.021 Uiso 1 1 calc R U
C3 C 0.8906(2) 0.2939(2) 0.39000(17) 0.0191(3) Uani 1 1 d . .
H3 H 1.0318 0.2774 0.3536 0.023 Uiso 1 1 calc R U
C4 C 0.7886(2) 0.4874(2) 0.35186(17) 0.0191(3) Uani 1 1 d . .
H4 H 0.7578 0.5492 0.4395 0.023 Uiso 1 1 calc R U
C5 C 0.5981(2) 0.4779(2) 0.30290(18) 0.0203(4) Uani 1 1 d . .
H5A H 0.4872 0.5539 0.3555 0.024 Uiso 1 1 calc R U
H5B H 0.6024 0.5186 0.1990 0.024 Uiso 1 1 calc R U
C6 C 0.9154(2) 0.5879(2) 0.23569(18) 0.0214(4) Uani 1 1 d . .
H6A H 1.0351 0.5911 0.2712 0.026 Uiso 1 1 calc R U
H6B H 0.9517 0.5239 0.1504 0.026 Uiso 1 1 calc R U
C7 C 0.4611(2) 0.2230(2) 0.24765(16) 0.0174(3) Uani 1 1 d . .
C8 C 0.4151(2) 0.0566(2) 0.25885(17) 0.0198(3) Uani 1 1 d . .
H8 H 0.4480 -0.0420 0.3293 0.024 Uiso 1 1 calc R U
C9 C 0.3783(2) 0.3183(2) 0.12943(17) 0.0191(3) Uani 1 1 d . .
H9 H 0.3843 0.4394 0.0943 0.023 Uiso 1 1 calc R U
C10 C 0.2432(2) -0.0867(2) 0.11753(18) 0.0222(4) Uani 1 1 d . .
H10A H 0.2701 -0.1919 0.1887 0.033 Uiso 1 1 calc R U
H10B H 0.3069 -0.1158 0.0224 0.033 Uiso 1 1 calc R U
H10C H 0.1039 -0.0508 0.1177 0.033 Uiso 1 1 calc R U

loop_
_atom_site_aniso_label
_atom_site_aniso_U_11
_atom_site_aniso_U_22
_atom_site_aniso_U_33
_atom_site_aniso_U_23
_atom_site_aniso_U_13
_atom_site_aniso_U_12
O1 0.0282(6) 0.0137(6) 0.0250(6) -0.0025(4) -0.0124(5) 0.0001(5)
O2 0.0284(6) 0.0215(6) 0.0195(6) -0.0025(5) -0.0114(5) 0.0013(5)
O3 0.0337(7) 0.0148(6) 0.0250(6) -0.0011(5) -0.0154(5) -0.0042(5)
N1 0.0167(6) 0.0165(6) 0.0189(7) -0.0008(5) -0.0040(5) -0.0035(5)
N2 0.0221(7) 0.0189(7) 0.0211(7) 0.0013(5) -0.0079(5) -0.0032(6)
C1 0.0174(8) 0.0177(8) 0.0170(7) -0.0018(6) -0.0039(6) -0.0017(6)
C2 0.0195(8) 0.0151(7) 0.0181(8) -0.0013(6) -0.0055(6) -0.0002(6)
C3 0.0182(8) 0.0184(8) 0.0207(8) -0.0028(6) -0.0061(6) -0.0010(6)
C4 0.0191(8) 0.0179(8) 0.0218(8) -0.0062(6) -0.0075(6) -0.0003(6)
C5 0.0181(8) 0.0171(8) 0.0255(8) -0.0018(6) -0.0069(6) -0.0006(6)
C6 0.0245(8) 0.0160(8) 0.0260(8) -0.0036(6) -0.0108(7) -0.0024(7)
C7 0.0157(7) 0.0184(8) 0.0178(8) -0.0009(6) -0.0036(6) -0.0031(6)
C8 0.0196(8) 0.0195(8) 0.0207(8) 0.0020(6) -0.0076(6) -0.0039(6)
C9 0.0204(8) 0.0169(7) 0.0203(8) 0.0005(6) -0.0060(6) -0.0041(6)
C10 0.0226(8) 0.0217(8) 0.0250(8) -0.0047(6) -0.0051(7) -0.0079(7)

loop_
_atom_type_symbol
_atom_type_description
_atom_type_scat_dispersion_real
_atom_type_scat_dispersion_imag
_atom_type_scat_source
C C 0.0033 0.0016 'International Tables Vol C Tables 4.2.6.8 and 6.1.1.4'
H H 0.0000 0.0000 'International Tables Vol C Tables 4.2.6.8 and 6.1.1.4'
N N 0.0061 0.0033 'International Tables Vol C Tables 4.2.6.8 and 6.1.1.4'
O O 0.0106 0.0060 'International Tables Vol C Tables 4.2.6.8 and 6.1.1.4'

loop_
_geom_angle_atom_site_label_1
_geom_angle_atom_site_label_2
_geom_angle_atom_site_label_3
_geom_angle
C2 O1 H1O 110.0(14)
C3 O2 H2O 106.0(14)
C6 O3 H3O 109.9(16)
C8 N1 N2 111.73(13)
C8 N1 C10 128.13(14)
N2 N1 C10 120.11(13)
C9 N2 N1 104.53(13)
C7 C1 C2 113.64(13)
C7 C1 C5 115.10(13)
C2 C1 C5 101.43(12)
C7 C1 H1 108.8
C2 C1 H1 108.8
C5 C1 H1 108.8
O1 C2 C3 110.95(12)
O1 C2 C1 114.96(13)
C3 C2 C1 103.49(12)
O1 C2 H2 109.1
C3 C2 H2 109.1
C1 C2 H2 109.1
O2 C3 C2 110.67(13)
O2 C3 C4 108.82(13)
C2 C3 C4 103.70(12)
O2 C3 H3 111.1
C2 C3 H3 111.1
C4 C3 H3 111.1
C6 C4 C3 111.14(13)
C6 C4 C5 112.00(13)
C3 C4 C5 106.34(13)
C6 C4 H4 109.1
C3 C4 H4 109.1
C5 C4 H4 109.1
C1 C5 C4 105.66(12)
C1 C5 H5A 110.6
C4 C5 H5A 110.6
C1 C5 H5B 110.6
C4 C5 H5B 110.6
H5A C5 H5B 108.7
O3 C6 C4 111.11(13)
O3 C6 H6A 109.4
C4 C6 H6A 109.4
O3 C6 H6B 109.4
C4 C6 H6B 109.4
H6A C6 H6B 108.0
C8 C7 C9 103.28(14)
C8 C7 C1 127.43(14)
C9 C7 C1 129.21(14)
N1 C8 C7 108.05(14)
N1 C8 H8 126.0
C7 C8 H8 126.0
N2 C9 C7 112.41(14)
N2 C9 H9 123.8
C7 C9 H9 123.8
N1 C10 H10A 109.5
N1 C10 H10B 109.5
H10A C10 H10B 109.5
N1 C10 H10C 109.5
H10A C10 H10C 109.5
H10B C10 H10C 109.5

loop_
_geom_bond_atom_site_label_1
_geom_bond_atom_site_label_2
_geom_bond_distance
O1 C2 1.4195(18)
O1 H1O 0.859(16)
O2 C3 1.4274(19)
O2 H2O 0.873(16)
O3 C6 1.4272(19)
O3 H3O 0.802(16)
N1 C8 1.345(2)
N1 N2 1.3487(18)
N1 C10 1.452(2)
N2 C9 1.336(2)
C1 C7 1.498(2)
C1 C2 1.536(2)
C1 C5 1.536(2)
C1 H1 1.0000
C2 C3 1.529(2)
C2 H2 1.0000
C3 C4 1.531(2)
C3 H3 1.0000
C4 C6 1.528(2)
C4 C5 1.551(2)
C4 H4 1.0000
C5 H5A 0.9900
C5 H5B 0.9900
C6 H6A 0.9900
C6 H6B 0.9900
C7 C8 1.383(2)
C7 C9 1.400(2)
C8 H8 0.9500
C9 H9 0.9500
C10 H10A 0.9800
C10 H10B 0.9800
C10 H10C 0.9800

loop_
_geom_hbond_atom_site_label_D
_geom_hbond_atom_site_label_H
_geom_hbond_atom_site_label_A
_geom_hbond_distance_DH
_geom_hbond_distance_HA
_geom_hbond_distance_DA
_geom_hbond_angle_DHA
_geom_hbond_site_symmetry_A
O1 H1O O3 0.859(16) 1.868(16) 2.7135(16) 168(2) 1_545
O2 H2O O1 0.873(16) 1.961(17) 2.7915(16) 159(2) 2_756
O3 H3O N2 0.802(16) 1.992(16) 2.7919(18) 175(2) 2_665

loop_
_geom_torsion_atom_site_label_1
_geom_torsion_atom_site_label_2
_geom_torsion_atom_site_label_3
_geom_torsion_atom_site_label_4
_geom_torsion
C8 N1 N2 C9 0.55(17)
C10 N1 N2 C9 -177.74(13)
C7 C1 C2 O1 -70.72(17)
C5 C1 C2 O1 165.17(13)
C7 C1 C2 C3 168.14(12)
C5 C1 C2 C3 44.03(14)
O1 C2 C3 O2 -46.23(17)
C1 C2 C3 O2 77.58(14)
O1 C2 C3 C4 -162.77(12)
C1 C2 C3 C4 -38.97(15)
O2 C3 C4 C6 138.45(13)
C2 C3 C4 C6 -103.71(14)
O2 C3 C4 C5 -99.41(14)
C2 C3 C4 C5 18.43(16)
C7 C1 C5 C4 -155.23(13)
C2 C1 C5 C4 -32.10(15)
C6 C4 C5 C1 130.31(14)
C3 C4 C5 C1 8.73(16)
C3 C4 C6 O3 177.77(12)
C5 C4 C6 O3 58.98(17)
C2 C1 C7 C8 66.5(2)
C5 C1 C7 C8 -177.17(15)
C2 C1 C7 C9 -109.63(18)
C5 C1 C7 C9 6.7(2)
N2 N1 C8 C7 -0.84(18)
C10 N1 C8 C7 177.28(14)
C9 C7 C8 N1 0.74(17)
C1 C7 C8 N1 -176.17(14)
N1 N2 C9 C7 -0.06(18)
C8 C7 C9 N2 -0.42(18)
C1 C7 C9 N2 176.40(15)
